data_4347074
loop_
_publ_author_name
'Maity, Ayan'
'Le, Linh Q.'
'Zhu, Zhuan'
'Bao, Jiming'
'Teets, Thomas S.'

_publ_section_title
;
 Steric and Electronic Influence of Aryl Isocyanides on the Properties of
 Iridium(III) Cyclometalates.
;
_journal_issue 5
_journal_name_full 'Inorganic chemistry'
_journal_page_first 2299
_journal_page_last 2308
_journal_paper_doi 10.1021/acs.inorgchem.5b02691
_journal_volume 55
_journal_year 2016
_chemical_formula_sum 'C51 H33 Cl9 F6 Ir N4 P S2'
_chemical_formula_weight 1422.15
_space_group_crystal_system monoclinic
_space_group_IT_number 14
_space_group_name_Hall '-P 2yn'
_space_group_name_H-M_alt 'P 1 21/n 1'
_atom_sites_solution_hydrogens geom
_audit_creation_method SHELXL-2014/7
_cell_angle_alpha 90
_cell_angle_beta 92.3505(17)
_cell_angle_gamma 90
_cell_formula_units_Z 4
_cell_length_a 16.006(2)
_cell_length_b 12.8079(17)
_cell_length_c 27.606(4)
_cell_measurement_reflns_used 9833
_cell_measurement_temperature 123(2)
_cell_measurement_theta_max 28.80
_cell_measurement_theta_min 2.17
_cell_volume 5654.6(13)
_computing_cell_refinement 'Bruker SAINT'
_computing_data_collection 'Bruker APEX2'
_computing_data_reduction 'Bruker SAINT'
_computing_molecular_graphics 'Bruker SHELXTL'
_computing_publication_material 'Bruker SHELXTL'
_computing_structure_refinement 'SHELXL-2014/7 (Sheldrick, 2014)'
_computing_structure_solution 'SHELXS-97 (Sheldrick 2008)'
_diffrn_ambient_temperature 123(2)
_diffrn_measured_fraction_theta_full 1.000
_diffrn_measured_fraction_theta_max 0.917
_diffrn_measurement_device_type 'Bruker APEX-II CCD'
_diffrn_measurement_method '\f and \w scans'
_diffrn_radiation_type MoK\a
_diffrn_radiation_wavelength 0.71073
_diffrn_reflns_av_R_equivalents 0.0233
_diffrn_reflns_av_unetI/netI 0.0301
_diffrn_reflns_Laue_measured_fraction_full 1.000
_diffrn_reflns_Laue_measured_fraction_max 0.917
_diffrn_reflns_limit_h_max 21
_diffrn_reflns_limit_h_min -21
_diffrn_reflns_limit_k_max 11
_diffrn_reflns_limit_k_min -17
_diffrn_reflns_limit_l_max 36
_diffrn_reflns_limit_l_min -33
_diffrn_reflns_number 36286
_diffrn_reflns_point_group_measured_fraction_full 1.000
_diffrn_reflns_point_group_measured_fraction_max 0.917
_diffrn_reflns_theta_full 25.242
_diffrn_reflns_theta_max 29.402
_diffrn_reflns_theta_min 2.037
_exptl_absorpt_coefficient_mu 2.948
_exptl_absorpt_correction_T_max 0.7459
_exptl_absorpt_correction_T_min 0.6121
_exptl_absorpt_correction_type multi-scan
_exptl_absorpt_process_details sadabs
_exptl_crystal_colour yellow
_exptl_crystal_density_diffrn 1.670
_exptl_crystal_description block
_exptl_crystal_F_000 2792
_exptl_crystal_size_max 0.400
_exptl_crystal_size_mid 0.300
_exptl_crystal_size_min 0.200
_refine_diff_density_max 2.124
_refine_diff_density_min -1.832
_refine_diff_density_rms 0.148
_refine_ls_extinction_method none
_refine_ls_goodness_of_fit_ref 1.057
_refine_ls_hydrogen_treatment constr
_refine_ls_matrix_type full
_refine_ls_number_parameters 741
_refine_ls_number_reflns 14320
_refine_ls_number_restraints 501
_refine_ls_restrained_S_all 1.090
_refine_ls_R_factor_all 0.0639
_refine_ls_R_factor_gt 0.0522
_refine_ls_shift/su_max 0.005
_refine_ls_shift/su_mean 0.000
_refine_ls_structure_factor_coef Fsqd
_refine_ls_weighting_details 'w=1/[\s^2^(Fo^2^)+(0.0752P)^2^+26.4639P] where P=(Fo^2^+2Fc^2^)/3'
_refine_ls_weighting_scheme calc
_refine_ls_wR_factor_gt 0.1416
_refine_ls_wR_factor_ref 0.1501
_reflns_Friedel_coverage 0.000
_reflns_number_gt 11972
_reflns_number_total 14320
_reflns_threshold_expression 'I > 2\s(I)'
_cod_data_source_file ic5b02691_si_002.cif
_cod_data_source_block 3c
_cod_original_cell_volume 5654.7(13)
_cod_original_sg_symbol_H-M 'P 21/n'
_cod_database_code 4347074
_shelx_shelxl_version_number 2014/7
_shelx_space_group_comment
; 
The symmetry employed for this shelxl refinement is uniquely defined 
by the following loop, which should always be used as a source of 
symmetry information in preference to the above space-group names. 
They are only intended as comments. 
;
_shelx_estimated_absorpt_t_min 0.385
_shelx_estimated_absorpt_t_max 0.590

loop_
_space_group_symop_operation_xyz
'x, y, z'
'-x+1/2, y+1/2, -z+1/2'
'-x, -y, -z'
'x-1/2, -y-1/2, z-1/2'

loop_
_atom_site_label
_atom_site_type_symbol
_atom_site_fract_x
_atom_site_fract_y
_atom_site_fract_z
_atom_site_U_iso_or_equiv
_atom_site_adp_type
_atom_site_occupancy
_atom_site_site_symmetry_order
_atom_site_calc_flag
_atom_site_refinement_flags_posn
_atom_site_refinement_flags_adp
_atom_site_refinement_flags_occupancy
_atom_site_disorder_assembly
_atom_site_disorder_group
Ir1 Ir 1.58172(2) 0.36535(2) 0.71830(2) 0.02814(7) Uani 1 1 d . . . . .
S1 S 1.74440(10) 0.12815(11) 0.64449(6) 0.0446(3) Uani 1 1 d . . . . .
P1 P 1.64853(11) 1.32934(14) 0.35043(6) 0.0459(4) Uani 1 1 d . . . . .
S2 S 1.51071(11) 0.16899(17) 0.84690(6) 0.0551(5) Uani 1 1 d . . . . .
F6 F 1.6456(3) 1.4369(3) 0.37962(15) 0.0658(12) Uani 1 1 d . . . . .
F5 F 1.7469(3) 1.3163(4) 0.36558(17) 0.0635(11) Uani 1 1 d . . . . .
F4 F 1.6725(3) 1.3901(4) 0.30248(16) 0.0672(12) Uani 1 1 d . . . . .
F3 F 1.6249(3) 1.2656(4) 0.39758(18) 0.0712(13) Uani 1 1 d . . . . .
F2 F 1.5514(3) 1.3409(4) 0.33532(17) 0.0679(12) Uani 1 1 d . . . . .
C11 C 1.6215(3) 0.2321(4) 0.68364(18) 0.0299(10) Uani 1 1 d . . . . .
N3 N 1.5314(3) 0.5609(4) 0.77931(19) 0.0413(11) Uani 1 1 d . . . . .
C5 C 1.5521(3) 0.4924(5) 0.7560(2) 0.0350(11) Uani 1 1 d . . . . .
C6 C 1.5683(3) 0.4327(4) 0.65299(19) 0.0326(10) Uani 1 1 d . . . . .
C10 C 1.7049(3) 0.2375(4) 0.67400(19) 0.0325(10) Uani 1 1 d . . . . .
N1 N 1.7084(3) 0.3982(4) 0.71475(16) 0.0308(9) Uani 1 1 d . . . . .
C12 C 1.7469(3) 0.4837(4) 0.7330(2) 0.0369(11) Uani 1 1 d . . . . .
H12 H 1.7151 0.5329 0.7502 0.044 Uiso 1 1 calc R U . . .
C13 C 1.8305(4) 0.5023(5) 0.7277(3) 0.0451(14) Uani 1 1 d . . . . .
H13 H 1.8560 0.5632 0.7412 0.054 Uiso 1 1 calc R U . . .
C14 C 1.8770(4) 0.4315(5) 0.7024(3) 0.0510(16) Uani 1 1 d . . . . .
H14 H 1.9347 0.4436 0.6979 0.061 Uiso 1 1 calc R U . . .
C15 C 1.8386(4) 0.3430(5) 0.6837(3) 0.0429(13) Uani 1 1 d . . . . .
H15 H 1.8701 0.2934 0.6665 0.051 Uiso 1 1 calc R U . . .
C16 C 1.7537(3) 0.3260(4) 0.6900(2) 0.0334(11) Uani 1 1 d . . . . .
C21 C 1.6462(4) 0.0705(4) 0.6444(2) 0.0419(13) Uani 1 1 d . . . . .
C22 C 1.6258(5) -0.0283(5) 0.6257(3) 0.0585(18) Uani 1 1 d . . . . .
H22 H 1.6664 -0.0689 0.6100 0.070 Uiso 1 1 calc R U . . .
C23 C 1.5461(5) -0.0653(6) 0.6305(3) 0.062(2) Uani 1 1 d . . . . .
H23 H 1.5316 -0.1327 0.6186 0.075 Uiso 1 1 calc R U . . .
C24 C 1.4858(4) -0.0047(5) 0.6530(3) 0.0523(16) Uani 1 1 d . . . . .
H24 H 1.4309 -0.0314 0.6560 0.063 Uiso 1 1 calc R U . . .
C25 C 1.5054(4) 0.0926(5) 0.6707(2) 0.0414(12) Uani 1 1 d . . . . .
H25 H 1.4638 0.1329 0.6857 0.050 Uiso 1 1 calc R U . . .
C26 C 1.5866(4) 0.1334(4) 0.6668(2) 0.0356(11) Uani 1 1 d . . . . .
C30 C 1.5115(4) 0.2436(5) 0.7941(2) 0.0398(13) Uani 1 1 d . . . . .
N2 N 1.4584(3) 0.3206(4) 0.72292(16) 0.0321(9) Uani 1 1 d . . . . .
C32 C 1.3967(3) 0.3433(5) 0.6895(2) 0.0353(11) Uani 1 1 d . . . . .
H32 H 1.4093 0.3859 0.6626 0.042 Uiso 1 1 calc R U . . .
C33 C 1.3164(3) 0.3065(5) 0.6933(2) 0.0428(13) Uani 1 1 d . . . . .
H33 H 1.2749 0.3206 0.6686 0.051 Uiso 1 1 calc R U . . .
C34 C 1.2971(4) 0.2485(6) 0.7337(2) 0.0475(15) Uani 1 1 d . . . . .
H34 H 1.2422 0.2222 0.7370 0.057 Uiso 1 1 calc R U . . .
C35 C 1.3582(4) 0.2296(6) 0.7688(2) 0.0460(14) Uani 1 1 d . . . . .
H35 H 1.3449 0.1932 0.7975 0.055 Uiso 1 1 calc R U . . .
C36 C 1.4393(4) 0.2635(5) 0.7626(2) 0.0395(12) Uani 1 1 d . . . . .
C41 C 1.6521(4) 0.2466(5) 0.8178(2) 0.0393(12) Uani 1 1 d . . . . .
C42 C 1.7387(4) 0.2628(5) 0.8188(2) 0.0422(13) Uani 1 1 d . . . . .
H42 H 1.7632 0.3043 0.7947 0.051 Uiso 1 1 calc R U . . .
C43 C 1.7878(4) 0.2178(6) 0.8553(3) 0.0522(16) Uani 1 1 d . . . . .
H43 H 1.8467 0.2272 0.8557 0.063 Uiso 1 1 calc R U . . .
C44 C 1.7523(5) 0.1584(7) 0.8919(3) 0.062(2) Uani 1 1 d . . . . .
H44 H 1.7872 0.1292 0.9171 0.074 Uiso 1 1 calc R U . . .
C45 C 1.6684(5) 0.1422(7) 0.8916(3) 0.066(2) Uani 1 1 d . . . . .
H45 H 1.6445 0.1015 0.9162 0.079 Uiso 1 1 calc R U . . .
C46 C 1.6178(4) 0.1863(6) 0.8545(2) 0.0489(15) Uani 1 1 d . . . . .
C50 C 1.5009(4) 0.6415(5) 0.8080(2) 0.0430(13) Uani 1 1 d . . . . .
C51 C 1.5095(5) 0.6305(5) 0.8591(3) 0.0515(16) Uani 1 1 d . . . . .
H51 H 1.5369 0.5720 0.8737 0.062 Uiso 1 1 calc R U . . .
C52 C 1.4763(5) 0.7082(7) 0.8863(3) 0.0625(19) Uani 1 1 d . . . . .
H52 H 1.4812 0.7039 0.9207 0.075 Uiso 1 1 calc R U . . .
C53 C 1.4353(5) 0.7938(6) 0.8647(3) 0.0564(17) Uani 1 1 d . . . . .
C54 C 1.3980(6) 0.8761(7) 0.8930(4) 0.076(3) Uani 1 1 d . . . . .
H54 H 1.4013 0.8721 0.9274 0.091 Uiso 1 1 calc R U . . .
C55 C 1.3598(6) 0.9560(7) 0.8718(5) 0.086(3) Uani 1 1 d . . . . .
H55 H 1.3371 1.0094 0.8913 0.103 Uiso 1 1 calc R U . . .
C56 C 1.3520(5) 0.9637(6) 0.8225(4) 0.077(3) Uani 1 1 d . . . . .
H56 H 1.3221 1.0209 0.8084 0.093 Uiso 1 1 calc R U . . .
C57 C 1.3867(5) 0.8901(6) 0.7928(4) 0.067(2) Uani 1 1 d . . . . .
H57 H 1.3825 0.8974 0.7585 0.080 Uiso 1 1 calc R U . . .
C58 C 1.4281(4) 0.8048(5) 0.8142(3) 0.0495(15) Uani 1 1 d . . . . .
C59 C 1.4626(4) 0.7235(5) 0.7858(3) 0.0455(14) Uani 1 1 d . . . . .
H59 H 1.4586 0.7271 0.7514 0.055 Uiso 1 1 calc R U . . .
C60 C 1.5758(3) 0.5147(5) 0.56925(19) 0.0368(12) Uani 1 1 d . . . . .
C61 C 1.5373(4) 0.6063(6) 0.5589(2) 0.0451(14) Uani 1 1 d . . . . .
H61 H 1.5001 0.6360 0.5810 0.054 Uiso 1 1 calc R U . . .
C62 C 1.5530(4) 0.6579(5) 0.5142(2) 0.0396(12) Uani 1 1 d . . . . .
C63 C 1.5142(5) 0.7533(7) 0.5016(3) 0.0609(19) Uani 1 1 d . . . . .
H63 H 1.4760 0.7839 0.5229 0.073 Uiso 1 1 calc R U . . .
C64 C 1.5306(6) 0.8025(7) 0.4592(3) 0.066(2) Uani 1 1 d . . . . .
H64 H 1.5027 0.8656 0.4504 0.079 Uiso 1 1 calc R U . . .
C65 C 1.5898(5) 0.7580(6) 0.4285(2) 0.0573(18) Uani 1 1 d . . . . .
H65 H 1.6038 0.7940 0.3999 0.069 Uiso 1 1 calc R U . . .
C66 C 1.6271(5) 0.6647(6) 0.4392(2) 0.0510(16) Uani 1 1 d . . . . .
H66 H 1.6656 0.6355 0.4177 0.061 Uiso 1 1 calc R U . . .
C67 C 1.6084(4) 0.6109(5) 0.48245(19) 0.0407(13) Uani 1 1 d . . . . .
C68 C 1.6459(4) 0.5137(5) 0.4942(2) 0.0484(15) Uani 1 1 d . . . . .
H68 H 1.6826 0.4820 0.4723 0.058 Uiso 1 1 calc R U . . .
C69 C 1.6300(4) 0.4652(5) 0.5367(2) 0.0455(14) Uani 1 1 d . . . . .
H69 H 1.6545 0.3995 0.5445 0.055 Uiso 1 1 calc R U . . .
F1 F 1.6516(3) 1.2212(3) 0.32065(19) 0.0686(12) Uani 1 1 d . . . . .
C31 C 1.5886(3) 0.2808(4) 0.78227(18) 0.0332(11) Uani 1 1 d . . . . .
N4 N 1.5668(3) 0.4684(4) 0.61472(17) 0.0365(10) Uani 1 1 d . . . . .
Cl3S Cl 1.88672(14) 1.0990(2) 0.37752(9) 0.0793(6) Uani 1 1 d D U . . .
Cl2S Cl 1.80597(15) 1.0020(2) 0.29404(8) 0.0761(5) Uani 1 1 d D U . . .
Cl1S Cl 1.75305(19) 0.9507(3) 0.38901(11) 0.1017(7) Uani 1 1 d D U . . .
C1S C 1.7928(6) 1.0494(8) 0.3530(3) 0.0834(8) Uani 1 1 d D U . . .
H1S H 1.7511 1.1076 0.3511 0.100 Uiso 1 1 calc R U . . .
Cl6S Cl 2.2332(8) 0.1873(12) 0.4961(4) 0.1734(18) Uani 0.462(3) 1 d D U P A 1
Cl5S Cl 2.1722(7) -0.0027(10) 0.4603(4) 0.1745(18) Uani 0.462(3) 1 d D U P A 1
Cl4S Cl 2.0590(7) 0.1682(10) 0.4641(4) 0.1758(18) Uani 0.462(3) 1 d D U P A 1
C2S C 2.1446(10) 0.1066(14) 0.4950(9) 0.1748(18) Uani 0.462(3) 1 d D U P A 1
H2S H 2.1301 0.0855 0.5285 0.210 Uiso 0.462(3) 1 calc R U P A 1
Cl9B Cl 1.8456(14) 0.3512(16) 0.5633(6) 0.285(3) Uani 0.462(3) 1 d D U P A 1
Cl8B Cl 1.9477(13) 0.3970(19) 0.4875(7) 0.285(3) Uani 0.462(3) 1 d D U P A 1
Cl7B Cl 1.7891(13) 0.2893(17) 0.4686(6) 0.285(3) Uani 0.462(3) 1 d D U P A 1
C3SA C 1.8769(16) 0.304(3) 0.5073(8) 0.285(3) Uani 0.462(3) 1 d D U P A 1
H3SA H 1.9056 0.2350 0.5119 0.342 Uiso 0.462(3) 1 calc R U P A 1
Cl6B Cl 2.1850(7) 0.1999(10) 0.5060(3) 0.1729(18) Uani 0.538(3) 1 d D U P A 2
Cl5B Cl 2.1488(6) 0.0777(9) 0.4193(3) 0.1748(18) Uani 0.538(3) 1 d D U P A 2
Cl4B Cl 2.0432(6) 0.0561(9) 0.4916(3) 0.1766(18) Uani 0.538(3) 1 d D U P A 2
C2SA C 2.1523(12) 0.0767(18) 0.4823(6) 0.1748(18) Uani 0.538(3) 1 d D U P A 2
H2SA H 2.1875 0.0182 0.4959 0.210 Uiso 0.538(3) 1 calc R U P A 2
Cl9S Cl 1.8663(12) 0.4441(13) 0.5026(6) 0.284(3) Uani 0.538(3) 1 d D U P A 2
Cl8S Cl 1.9560(12) 0.2685(14) 0.4745(6) 0.284(3) Uani 0.538(3) 1 d D U P A 2
Cl7S Cl 1.8021(11) 0.2438(13) 0.5241(6) 0.285(3) Uani 0.538(3) 1 d D U P A 2
C3S C 1.8548(16) 0.3160(16) 0.4800(11) 0.285(3) Uani 0.538(3) 1 d D U P A 2
H3S H 1.8230 0.3154 0.4481 0.342 Uiso 0.538(3) 1 calc R U P A 2

loop_
_atom_site_aniso_label
_atom_site_aniso_U_11
_atom_site_aniso_U_22
_atom_site_aniso_U_33
_atom_site_aniso_U_23
_atom_site_aniso_U_13
_atom_site_aniso_U_12
Ir1 0.02499(10) 0.03084(11) 0.02867(11) 0.00468(7) 0.00211(7) 0.00229(7)
S1 0.0414(8) 0.0325(7) 0.0609(9) -0.0057(6) 0.0122(7) 0.0015(6)
P1 0.0486(9) 0.0414(8) 0.0491(9) 0.0002(7) 0.0205(7) 0.0061(7)
S2 0.0412(8) 0.0783(12) 0.0461(8) 0.0323(8) 0.0077(7) 0.0065(8)
F6 0.102(4) 0.047(2) 0.049(2) -0.0076(18) 0.017(2) 0.014(2)
F5 0.050(2) 0.067(3) 0.075(3) -0.007(2) 0.020(2) -0.003(2)
F4 0.095(4) 0.059(3) 0.050(2) -0.0006(19) 0.030(2) -0.007(2)
F3 0.062(3) 0.075(3) 0.078(3) 0.031(2) 0.022(2) 0.010(2)
F2 0.054(2) 0.086(3) 0.065(3) 0.002(2) 0.015(2) 0.024(2)
C11 0.032(2) 0.030(2) 0.028(2) 0.0059(19) -0.0004(19) 0.000(2)
N3 0.031(2) 0.043(3) 0.051(3) -0.006(2) 0.009(2) 0.000(2)
C5 0.025(2) 0.045(3) 0.035(3) 0.006(2) 0.000(2) 0.003(2)
C6 0.028(2) 0.034(3) 0.036(3) 0.003(2) 0.001(2) -0.001(2)
C10 0.032(3) 0.028(2) 0.037(3) 0.002(2) 0.003(2) 0.003(2)
N1 0.026(2) 0.030(2) 0.036(2) 0.0030(18) 0.0008(16) -0.0011(17)
C12 0.034(3) 0.035(3) 0.041(3) -0.001(2) -0.004(2) 0.002(2)
C13 0.036(3) 0.037(3) 0.062(4) -0.004(3) -0.005(3) -0.006(2)
C14 0.026(3) 0.044(3) 0.083(5) -0.004(3) 0.000(3) 0.000(2)
C15 0.027(3) 0.039(3) 0.064(4) -0.002(3) 0.006(2) 0.005(2)
C16 0.029(2) 0.030(2) 0.042(3) 0.004(2) 0.004(2) 0.003(2)
C21 0.044(3) 0.029(3) 0.053(3) 0.002(2) 0.003(3) -0.003(2)
C22 0.060(4) 0.035(3) 0.081(5) -0.012(3) 0.007(4) -0.001(3)
C23 0.066(5) 0.032(3) 0.089(6) -0.006(3) -0.004(4) -0.011(3)
C24 0.044(3) 0.039(3) 0.073(5) 0.005(3) -0.005(3) -0.013(3)
C25 0.037(3) 0.038(3) 0.049(3) 0.009(3) -0.001(2) -0.003(2)
C26 0.037(3) 0.031(3) 0.038(3) 0.009(2) 0.000(2) -0.001(2)
C30 0.034(3) 0.052(3) 0.033(3) 0.017(2) 0.005(2) 0.005(2)
N2 0.025(2) 0.039(2) 0.033(2) 0.0079(18) 0.0059(16) 0.0031(18)
C32 0.027(2) 0.045(3) 0.033(3) 0.006(2) 0.004(2) 0.005(2)
C33 0.027(3) 0.061(4) 0.040(3) 0.008(3) 0.001(2) 0.004(3)
C34 0.028(3) 0.062(4) 0.052(3) 0.009(3) 0.009(2) 0.000(3)
C35 0.033(3) 0.059(4) 0.047(3) 0.017(3) 0.011(2) 0.001(3)
C36 0.033(3) 0.049(3) 0.037(3) 0.015(2) 0.009(2) 0.004(2)
C41 0.038(3) 0.043(3) 0.037(3) 0.007(2) -0.002(2) 0.009(2)
C42 0.038(3) 0.044(3) 0.044(3) 0.006(3) -0.005(2) 0.003(2)
C43 0.038(3) 0.059(4) 0.058(4) 0.012(3) -0.013(3) 0.008(3)
C44 0.053(4) 0.079(5) 0.054(4) 0.022(4) -0.009(3) 0.021(4)
C45 0.062(5) 0.087(6) 0.048(4) 0.032(4) 0.001(3) 0.015(4)
C46 0.042(3) 0.062(4) 0.043(3) 0.018(3) 0.000(3) 0.008(3)
C50 0.034(3) 0.041(3) 0.054(4) -0.012(3) 0.008(3) -0.007(2)
C51 0.058(4) 0.043(3) 0.055(4) -0.008(3) 0.007(3) -0.002(3)
C52 0.071(5) 0.065(5) 0.053(4) -0.009(4) 0.010(4) 0.000(4)
C53 0.048(4) 0.050(4) 0.072(5) -0.016(3) 0.010(3) -0.002(3)
C54 0.080(6) 0.058(5) 0.089(6) -0.031(4) 0.005(5) 0.004(4)
C55 0.064(5) 0.045(4) 0.147(10) -0.040(5) -0.005(6) 0.012(4)
C56 0.059(5) 0.044(4) 0.127(9) -0.023(5) -0.019(5) 0.004(4)
C57 0.044(4) 0.048(4) 0.107(7) -0.005(4) -0.017(4) -0.008(3)
C58 0.036(3) 0.035(3) 0.077(5) -0.008(3) -0.005(3) -0.004(2)
C59 0.032(3) 0.045(3) 0.060(4) -0.011(3) 0.000(3) -0.005(2)
C60 0.031(3) 0.049(3) 0.030(2) 0.008(2) -0.004(2) -0.013(2)
C61 0.033(3) 0.065(4) 0.038(3) 0.015(3) 0.006(2) 0.001(3)
C62 0.033(3) 0.048(3) 0.037(3) 0.009(2) -0.001(2) -0.005(2)
C63 0.070(5) 0.066(5) 0.047(4) 0.017(3) 0.012(3) 0.019(4)
C64 0.094(6) 0.058(5) 0.044(4) 0.012(3) 0.001(4) 0.009(4)
C65 0.080(5) 0.056(4) 0.036(3) 0.014(3) 0.003(3) -0.005(4)
C66 0.063(4) 0.060(4) 0.030(3) 0.004(3) 0.003(3) -0.004(3)
C67 0.046(3) 0.050(3) 0.025(2) 0.000(2) -0.006(2) -0.005(3)
C68 0.062(4) 0.054(4) 0.030(3) -0.005(3) 0.002(3) 0.004(3)
C69 0.060(4) 0.043(3) 0.032(3) -0.003(2) -0.003(3) 0.001(3)
F1 0.063(3) 0.046(2) 0.097(3) -0.016(2) 0.011(2) 0.007(2)
C31 0.032(3) 0.040(3) 0.028(2) 0.006(2) 0.0030(19) 0.005(2)
N4 0.031(2) 0.042(3) 0.035(2) 0.0080(19) -0.0005(18) -0.0072(19)
Cl3S 0.0640(11) 0.0902(13) 0.0822(13) -0.0112(11) -0.0137(10) -0.0006(11)
Cl2S 0.0762(12) 0.0776(12) 0.0736(12) -0.0097(10) -0.0072(10) 0.0011(10)
Cl1S 0.0981(15) 0.1112(17) 0.0955(15) 0.0194(14) 0.0021(13) -0.0162(14)
C1S 0.0761(14) 0.0913(15) 0.0821(14) 0.0000(13) -0.0066(13) -0.0047(13)
Cl6S 0.185(4) 0.219(4) 0.115(3) -0.019(3) -0.001(3) -0.062(4)
Cl5S 0.186(4) 0.220(4) 0.118(3) -0.024(3) 0.004(3) -0.061(4)
Cl4S 0.186(4) 0.222(4) 0.119(3) -0.018(3) 0.002(3) -0.059(4)
C2S 0.186(4) 0.220(4) 0.118(3) -0.020(3) 0.002(3) -0.061(4)
Cl9B 0.365(8) 0.287(7) 0.205(5) -0.008(5) 0.047(6) 0.017(7)
Cl8B 0.365(8) 0.287(7) 0.205(5) -0.008(5) 0.047(6) 0.016(7)
Cl7B 0.366(8) 0.287(7) 0.206(5) -0.008(5) 0.047(6) 0.017(7)
C3SA 0.365(8) 0.287(7) 0.205(5) -0.008(5) 0.047(6) 0.016(6)
Cl6B 0.186(4) 0.218(4) 0.115(3) -0.020(3) 0.000(3) -0.061(4)
Cl5B 0.185(4) 0.219(4) 0.120(3) -0.024(3) 0.005(3) -0.061(4)
Cl4B 0.187(4) 0.222(4) 0.121(3) -0.020(3) 0.003(3) -0.061(4)
C2SA 0.186(4) 0.220(4) 0.118(3) -0.021(3) 0.002(3) -0.061(4)
Cl9S 0.365(8) 0.287(7) 0.205(5) -0.009(5) 0.048(6) 0.016(7)
Cl8S 0.365(8) 0.287(7) 0.204(5) -0.008(5) 0.048(6) 0.016(7)
Cl7S 0.365(8) 0.287(7) 0.205(5) -0.008(5) 0.047(6) 0.016(7)
C3S 0.365(8) 0.287(7) 0.205(5) -0.008(5) 0.047(6) 0.016(7)

loop_
_atom_type_symbol
_atom_type_description
_atom_type_scat_dispersion_real
_atom_type_scat_dispersion_imag
_atom_type_scat_source
C C 0.0033 0.0016 'International Tables Vol C Tables 4.2.6.8 and 6.1.1.4'
H H 0.0000 0.0000 'International Tables Vol C Tables 4.2.6.8 and 6.1.1.4'
N N 0.0061 0.0033 'International Tables Vol C Tables 4.2.6.8 and 6.1.1.4'
F F 0.0171 0.0103 'International Tables Vol C Tables 4.2.6.8 and 6.1.1.4'
P P 0.1023 0.0942 'International Tables Vol C Tables 4.2.6.8 and 6.1.1.4'
S S 0.1246 0.1234 'International Tables Vol C Tables 4.2.6.8 and 6.1.1.4'
Ir Ir -1.4442 7.9887 'International Tables Vol C Tables 4.2.6.8 and 6.1.1.4'
Cl Cl 0.1484 0.1585 'International Tables Vol C Tables 4.2.6.8 and 6.1.1.4'

loop_
_geom_angle_atom_site_label_1
_geom_angle_atom_site_label_2
_geom_angle_atom_site_label_3
_geom_angle
_geom_angle_site_symmetry_3
C5 Ir1 C6 95.7(2) .
C5 Ir1 N2 86.9(2) .
C6 Ir1 N2 96.21(19) .
C5 Ir1 C11 174.9(2) .
C6 Ir1 C11 87.9(2) .
N2 Ir1 C11 96.46(19) .
C5 Ir1 C31 89.3(2) .
C6 Ir1 C31 173.3(2) .
N2 Ir1 C31 79.58(19) .
C11 Ir1 C31 87.5(2) .
C5 Ir1 N1 96.5(2) .
C6 Ir1 N1 86.49(19) .
N2 Ir1 N1 175.48(17) .
C11 Ir1 N1 79.99(19) .
C31 Ir1 N1 97.39(19) .
C21 S1 C10 89.8(3) .
F3 P1 F4 178.4(3) .
F3 P1 F6 91.0(3) .
F4 P1 F6 90.6(2) .
F3 P1 F2 90.0(3) .
F4 P1 F2 90.1(3) .
F6 P1 F2 90.2(3) .
F3 P1 F1 89.4(3) .
F4 P1 F1 89.0(3) .
F6 P1 F1 179.6(3) .
F2 P1 F1 89.8(3) .
F3 P1 F5 89.8(3) .
F4 P1 F5 90.0(3) .
F6 P1 F5 90.4(3) .
F2 P1 F5 179.4(3) .
F1 P1 F5 89.7(2) .
C46 S2 C30 89.4(3) .
C10 C11 C26 110.3(5) .
C10 C11 Ir1 111.5(4) .
C26 C11 Ir1 138.1(4) .
C5 N3 C50 176.2(6) .
N3 C5 Ir1 175.2(5) .
N4 C6 Ir1 174.6(5) .
C11 C10 C16 120.1(5) .
C11 C10 S1 114.9(4) .
C16 C10 S1 124.9(4) .
C12 N1 C16 119.5(5) .
C12 N1 Ir1 125.5(4) .
C16 N1 Ir1 115.0(4) .
N1 C12 C13 122.4(5) .
C12 C13 C14 119.2(6) .
C15 C14 C13 119.2(6) .
C14 C15 C16 120.2(6) .
N1 C16 C15 119.6(5) .
N1 C16 C10 113.1(5) .
C15 C16 C10 127.3(5) .
C22 C21 C26 121.8(6) .
C22 C21 S1 125.6(5) .
C26 C21 S1 112.6(4) .
C23 C22 C21 118.6(7) .
C22 C23 C24 120.7(6) .
C25 C24 C23 120.7(6) .
C24 C25 C26 120.6(6) .
C25 C26 C21 117.6(5) .
C25 C26 C11 130.1(6) .
C21 C26 C11 112.3(5) .
C31 C30 C36 120.0(5) .
C31 C30 S2 115.3(4) .
C36 C30 S2 124.6(4) .
C32 N2 C36 118.9(5) .
C32 N2 Ir1 124.7(4) .
C36 N2 Ir1 116.4(4) .
N2 C32 C33 122.0(5) .
C32 C33 C34 119.0(5) .
C35 C34 C33 119.2(6) .
C34 C35 C36 120.1(6) .
N2 C36 C35 120.6(5) .
N2 C36 C30 112.3(5) .
C35 C36 C30 127.0(5) .
C42 C41 C46 118.8(5) .
C42 C41 C31 129.5(5) .
C46 C41 C31 111.7(5) .
C43 C42 C41 119.2(6) .
C42 C43 C44 121.1(6) .
C45 C44 C43 120.5(6) .
C44 C45 C46 119.1(7) .
C45 C46 C41 121.3(6) .
C45 C46 S2 125.3(6) .
C41 C46 S2 113.3(4) .
C59 C50 N3 118.6(6) .
C59 C50 C51 123.6(6) .
N3 C50 C51 117.8(6) .
C52 C51 C50 116.8(7) .
C51 C52 C53 121.4(7) .
C52 C53 C58 121.4(7) .
C52 C53 C54 122.3(8) .
C58 C53 C54 116.3(8) .
C55 C54 C53 121.1(10) .
C54 C55 C56 121.3(9) .
C55 C56 C57 121.4(9) .
C56 C57 C58 118.5(9) .
C57 C58 C53 121.3(7) .
C57 C58 C59 121.6(8) .
C53 C58 C59 117.1(6) .
C50 C59 C58 119.7(7) .
C61 C60 N4 119.6(5) .
C61 C60 C69 122.6(5) .
N4 C60 C69 117.7(5) .
C60 C61 C62 119.3(6) .
C63 C62 C67 120.0(6) .
C63 C62 C61 121.5(6) .
C67 C62 C61 118.4(6) .
C64 C63 C62 121.0(7) .
C63 C64 C65 119.0(7) .
C66 C65 C64 121.4(6) .
C65 C66 C67 120.1(7) .
C62 C67 C68 120.4(5) .
C62 C67 C66 118.4(6) .
C68 C67 C66 121.2(6) .
C69 C68 C67 120.4(6) .
C68 C69 C60 118.8(6) .
C30 C31 C41 110.2(5) .
C30 C31 Ir1 111.6(4) .
C41 C31 Ir1 138.1(4) .
C6 N4 C60 172.7(5) .
Cl3S C1S Cl1S 111.8(5) .
Cl3S C1S Cl2S 110.6(5) .
Cl1S C1S Cl2S 109.7(5) .
Cl6S C2S Cl5S 104.9(12) .
Cl6S C2S Cl4S 110.8(13) .
Cl5S C2S Cl4S 107.5(12) .
Cl7B C3SA Cl8B 113.4(18) .
Cl7B C3SA Cl9B 109.0(16) .
Cl8B C3SA Cl9B 104.6(15) .
C2SA Cl4B Cl4B 143.2(13) 3_956
Cl5B C2SA Cl6B 110.9(12) .
Cl5B C2SA Cl4B 98.8(10) .
Cl6B C2SA Cl4B 110.6(12) .
Cl8S C3S Cl9S 105.8(15) .
Cl8S C3S Cl7S 110.4(16) .
Cl9S C3S Cl7S 106.8(15) .

loop_
_geom_bond_atom_site_label_1
_geom_bond_atom_site_label_2
_geom_bond_distance
_geom_bond_site_symmetry_2
Ir1 C5 1.999(6) .
Ir1 C6 2.002(5) .
Ir1 N2 2.065(4) .
Ir1 C11 2.070(5) .
Ir1 C31 2.071(5) .
Ir1 N1 2.078(4) .
S1 C21 1.737(6) .
S1 C10 1.751(5) .
P1 F3 1.595(4) .
P1 F4 1.596(4) .
P1 F6 1.597(4) .
P1 F2 1.599(5) .
P1 F1 1.613(5) .
P1 F5 1.620(5) .
S2 C46 1.733(7) .
S2 C30 1.742(5) .
C11 C10 1.374(7) .
C11 C26 1.450(7) .
N3 C5 1.145(8) .
N3 C50 1.401(8) .
C6 N4 1.151(7) .
C10 C16 1.435(8) .
N1 C12 1.343(7) .
N1 C16 1.375(7) .
C12 C13 1.374(8) .
C13 C14 1.381(9) .
C14 C15 1.380(9) .
C15 C16 1.394(8) .
C21 C22 1.400(9) .
C21 C26 1.412(8) .
C22 C23 1.374(11) .
C23 C24 1.402(11) .
C24 C25 1.370(9) .
C25 C26 1.409(8) .
C30 C31 1.373(8) .
C30 C36 1.441(8) .
N2 C32 1.355(7) .
N2 C36 1.362(7) .
C32 C33 1.377(8) .
C33 C34 1.384(9) .
C34 C35 1.371(9) .
C35 C36 1.386(8) .
C41 C42 1.400(8) .
C41 C46 1.405(8) .
C41 C31 1.451(7) .
C42 C43 1.378(8) .
C43 C44 1.404(10) .
C44 C45 1.358(11) .
C45 C46 1.398(9) .
C50 C59 1.349(9) .
C50 C51 1.419(10) .
C51 C52 1.367(10) .
C52 C53 1.399(11) .
C53 C58 1.400(11) .
C53 C54 1.455(10) .
C54 C55 1.318(14) .
C55 C56 1.365(15) .
C56 C57 1.381(13) .
C57 C58 1.397(11) .
C58 C59 1.430(9) .
C60 C61 1.350(9) .
C60 N4 1.401(7) .
C60 C69 1.423(9) .
C61 C62 1.432(8) .
C62 C63 1.407(10) .
C62 C67 1.407(9) .
C63 C64 1.364(10) .
C64 C65 1.417(11) .
C65 C66 1.363(10) .
C66 C67 1.421(8) .
C67 C68 1.415(9) .
C68 C69 1.361(9) .
Cl3S C1S 1.742(8) .
Cl2S C1S 1.759(8) .
Cl1S C1S 1.745(9) .
Cl6S C2S 1.755(15) .
Cl5S C2S 1.762(15) .
Cl4S C2S 1.769(14) .
Cl9B C3SA 1.752(16) .
Cl8B C3SA 1.749(16) .
Cl7B C3SA 1.740(15) .
Cl6B C2SA 1.778(15) .
Cl5B C2SA 1.739(14) .
Cl4B C2SA 1.794(15) .
Cl4B Cl4B 2.061(19) 3_956
Cl9S C3S 1.762(15) .
Cl8S C3S 1.743(15) .
Cl7S C3S 1.770(15) .
